data_1517441
loop_
_publ_author_name
'Forberg, Daniel'
'Obenauf, Johannes'
'Friedrich, Martin'
'H\"uhne, Sven-Martin'
'Mader, Werner'
'Motz, G\"unter'
'Kempe, Rhett'

_publ_section_title
;
 The synthesis of pyrroles via acceptorless dehydrogenative condensation
 of secondary alcohols and 1,2-amino alcohols mediated by a robust and
 reusable catalyst based on nanometer-sized iridium particles
;
_journal_issue 12
_journal_name_full 'Catal. Sci. Technol.'
_journal_page_first 4188
_journal_paper_doi 10.1039/C4CY01018C
_journal_volume 4
_journal_year 2014
_chemical_formula_moiety 'C23 H29 Ir N2'
_chemical_formula_sum 'C23 H29 Ir N2'
_chemical_formula_weight 525.68
_chemical_name_systematic
;
 ?
;
_space_group_crystal_system triclinic
_space_group_IT_number 2
_space_group_name_Hall '-P 1'
_space_group_name_H-M_alt 'P -1'
_symmetry_space_group_name_Hall '-P 1'
_symmetry_space_group_name_H-M 'P -1'
_atom_sites_solution_hydrogens geom
_audit_creation_method SHELXL-2014
_cell_angle_alpha 68.745(3)
_cell_angle_beta 87.157(3)
_cell_angle_gamma 75.844(3)
_cell_formula_units_Z 4
_cell_length_a 7.8138(3)
_cell_length_b 14.5845(5)
_cell_length_c 19.1054(7)
_cell_measurement_reflns_used 19151
_cell_measurement_temperature 133(2)
_cell_measurement_theta_max 28.990
_cell_measurement_theta_min 1.545
_cell_volume 1965.70(13)
_computing_cell_refinement STOE-XAREA
_computing_data_collection STOE-XAREA
_computing_data_reduction STOE-XAREA
_computing_structure_refinement 'SHELXL-2014 (Sheldrick, 2014)'
_computing_structure_solution SIR-97
_diffrn_ambient_temperature 133(2)
_diffrn_measured_fraction_theta_full 0.982
_diffrn_measured_fraction_theta_max 0.937
_diffrn_measurement_device_type STOE-STADIVARI
_diffrn_measurement_method omega-scan
_diffrn_radiation_type MoK\a
_diffrn_radiation_wavelength 0.71073
_diffrn_reflns_av_unetI/netI 0.0759
_diffrn_reflns_Laue_measured_fraction_full 0.982
_diffrn_reflns_Laue_measured_fraction_max 0.937
_diffrn_reflns_limit_h_max 10
_diffrn_reflns_limit_h_min -9
_diffrn_reflns_limit_k_max 19
_diffrn_reflns_limit_k_min -19
_diffrn_reflns_limit_l_max 25
_diffrn_reflns_limit_l_min -25
_diffrn_reflns_number 41743
_diffrn_reflns_point_group_measured_fraction_full 0.982
_diffrn_reflns_point_group_measured_fraction_max 0.937
_diffrn_reflns_theta_full 25.242
_diffrn_reflns_theta_max 28.973
_diffrn_reflns_theta_min 1.555
_exptl_absorpt_coefficient_mu 6.801
_exptl_absorpt_correction_T_max 0.3674
_exptl_absorpt_correction_T_min 0.2571
_exptl_absorpt_correction_type numerical
_exptl_crystal_colour orange
_exptl_crystal_density_diffrn 1.776
_exptl_crystal_description block
_exptl_crystal_F_000 1032
_exptl_crystal_size_max 0.211
_exptl_crystal_size_mid 0.188
_exptl_crystal_size_min 0.186
_refine_diff_density_max 3.553
_refine_diff_density_min -2.777
_refine_diff_density_rms 0.282
_refine_ls_extinction_method none
_refine_ls_goodness_of_fit_ref 0.975
_refine_ls_hydrogen_treatment constr
_refine_ls_matrix_type full
_refine_ls_number_parameters 478
_refine_ls_number_reflns 41743
_refine_ls_number_restraints 0
_refine_ls_restrained_S_all 0.975
_refine_ls_R_factor_all 0.0941
_refine_ls_R_factor_gt 0.0627
_refine_ls_shift/su_max 0.001
_refine_ls_shift/su_mean 0.000
_refine_ls_structure_factor_coef Fsqd
_refine_ls_weighting_details 'w=1/[\s^2^(Fo^2^)+(0.0953P)^2^] where P=(Fo^2^+2Fc^2^)/3'
_refine_ls_weighting_scheme calc
_refine_ls_wR_factor_gt 0.1450
_refine_ls_wR_factor_ref 0.1596
_reflns_Friedel_coverage 0.000
_reflns_number_gt 28827
_reflns_number_total 41743
_reflns_threshold_expression 'I > 2\s(I)'
_cod_data_source_file c4cy01018c2.cif
_cod_data_source_block shelx
_cod_depositor_comments 'Adding full bibliography for 1517441.cif.'
_cod_database_code 1517441
_shelx_space_group_comment
;
The symmetry employed for this shelxl refinement is uniquely defined
by the following loop, which should always be used as a source of
symmetry information in preference to the above space-group names.
They are only intended as comments.
;
_shelxl_version_number 2014-3

loop_
_space_group_symop_operation_xyz
'x, y, z'
'-x, -y, -z'

loop_
_atom_site_label
_atom_site_type_symbol
_atom_site_fract_x
_atom_site_fract_y
_atom_site_fract_z
_atom_site_U_iso_or_equiv
_atom_site_adp_type
_atom_site_occupancy
_atom_site_site_symmetry_order
_atom_site_calc_flag
_atom_site_refinement_flags_posn
_atom_site_refinement_flags_adp
Ir1 Ir 0.87043(6) 0.78706(3) 0.32726(2) 0.02084(13) Uani 1 1 d . .
Ir2 Ir 1.16676(6) 0.21743(3) 0.16523(2) 0.02028(13) Uani 1 1 d . .
N1 N 0.8518(13) 0.9135(8) 0.2285(5) 0.023(2) Uani 1 1 d . .
C5 C 0.7677(15) 0.8763(9) 0.1873(6) 0.021(2) Uani 1 1 d . .
C21 C 1.0758(15) 0.8015(10) 0.3866(7) 0.026(2) Uani 1 1 d . .
H21 H 1.1343 0.8564 0.3565 0.031 Uiso 1 1 calc R U
C39 C 1.3860(14) 0.2101(10) 0.0967(6) 0.023(2) Uani 1 1 d . .
H39 H 1.4922 0.1552 0.1223 0.027 Uiso 1 1 calc R U
C26 C 1.2942(17) -0.0149(10) 0.4153(7) 0.026(3) Uani 1 1 d . .
C16 C 0.957(2) 0.6342(10) 0.4015(7) 0.030(3) Uani 1 1 d . .
H16 H 0.9657 0.5833 0.3769 0.036 Uiso 1 1 calc R U
C25 C 1.1557(16) 0.0710(9) 0.3849(6) 0.023(2) Uani 1 1 d . .
H25 H 1.0711 0.0939 0.4161 0.028 Uiso 1 1 calc R U
C4 C 0.7270(15) 0.9292(9) 0.1103(6) 0.021(2) Uani 1 1 d . .
H4 H 0.6667 0.9038 0.0821 0.025 Uiso 1 1 calc R U
C24 C 1.1456(15) 0.1223(9) 0.3070(6) 0.020(2) Uani 1 1 d . .
N2 N 0.7429(15) 0.7856(8) 0.2349(5) 0.028(2) Uani 1 1 d . .
C3 C 0.7772(17) 1.0196(10) 0.0765(6) 0.026(3) Uani 1 1 d . .
C1 C 0.8991(16) 1.0006(9) 0.1953(7) 0.023(2) Uani 1 1 d . .
H1 H 0.9572 1.0255 0.2245 0.027 Uiso 1 1 calc R U
C44 C 1.1167(17) 0.3744(10) 0.0954(7) 0.029(3) Uani 1 1 d . .
H44 H 1.0810 0.4225 0.1228 0.035 Uiso 1 1 calc R U
C13 C 0.3643(19) 0.8218(11) 0.2167(8) 0.036(3) Uani 1 1 d . .
H13A H 0.3982 0.8231 0.2650 0.054 Uiso 1 1 calc R U
H13B H 0.2445 0.8116 0.2187 0.054 Uiso 1 1 calc R U
H13C H 0.3676 0.8864 0.1766 0.054 Uiso 1 1 calc R U
C38 C 0.5408(18) 0.4761(11) 0.3783(8) 0.032(3) Uani 1 1 d . .
H38A H 0.5776 0.4680 0.4290 0.049 Uiso 1 1 calc R U
H38B H 0.4238 0.4625 0.3794 0.049 Uiso 1 1 calc R U
H38C H 0.5358 0.5457 0.3441 0.049 Uiso 1 1 calc R U
C34 C 0.6190(16) 0.3314(10) 0.3300(7) 0.026(2) Uani 1 1 d . .
H34 H 0.4994 0.3270 0.3355 0.031 Uiso 1 1 calc R U
C2 C 0.8655(17) 1.0555(9) 0.1193(7) 0.027(3) Uani 1 1 d . .
H2 H 0.9019 1.1169 0.0963 0.033 Uiso 1 1 calc R U
C31 C 0.9693(15) 0.3411(9) 0.3160(6) 0.023(2) Uani 1 1 d . .
C20 C 0.9100(17) 0.8373(10) 0.4137(6) 0.025(2) Uani 1 1 d . .
H20 H 0.8740 0.9127 0.3991 0.030 Uiso 1 1 calc R U
C8 C 0.7902(15) 0.6418(9) 0.1945(6) 0.023(2) Uani 1 1 d . .
C7 C 0.6746(15) 0.7215(9) 0.2095(6) 0.020(2) Uani 1 1 d . .
C28 C 1.3986(16) 0.0079(9) 0.2911(6) 0.023(2) Uani 1 1 d . .
H28 H 1.4825 -0.0134 0.2590 0.028 Uiso 1 1 calc R U
C19 C 0.8458(18) 0.7798(11) 0.4893(7) 0.031(3) Uani 1 1 d . .
H19A H 0.7691 0.8290 0.5090 0.037 Uiso 1 1 calc R U
H19B H 0.9488 0.7423 0.5249 0.037 Uiso 1 1 calc R U
C40 C 1.2543(16) 0.1754(9) 0.0726(6) 0.022(2) Uani 1 1 d . .
H40 H 1.2851 0.1005 0.0847 0.027 Uiso 1 1 calc R U
C41 C 1.1391(18) 0.2357(10) 0.0011(7) 0.027(3) Uani 1 1 d . .
H41A H 1.1056 0.1879 -0.0184 0.033 Uiso 1 1 calc R U
H41B H 1.2086 0.2758 -0.0374 0.033 Uiso 1 1 calc R U
C37 C 1.1599(16) 0.3446(12) 0.3106(7) 0.032(3) Uani 1 1 d . .
H37A H 1.1746 0.4027 0.3219 0.048 Uiso 1 1 calc R U
H37B H 1.1977 0.3515 0.2596 0.048 Uiso 1 1 calc R U
H37C H 1.2319 0.2818 0.3468 0.048 Uiso 1 1 calc R U
C36 C 0.6710(19) 0.1921(13) 0.2782(10) 0.042(4) Uani 1 1 d . .
H36A H 0.5426 0.2147 0.2690 0.063 Uiso 1 1 calc R U
H36B H 0.7009 0.1253 0.3186 0.063 Uiso 1 1 calc R U
H36C H 0.7276 0.1875 0.2322 0.063 Uiso 1 1 calc R U
C11 C 0.4287(16) 0.6711(10) 0.1773(7) 0.025(2) Uani 1 1 d . .
H11 H 0.3047 0.6819 0.1706 0.030 Uiso 1 1 calc R U
C35 C 0.7355(15) 0.2669(9) 0.3010(7) 0.024(2) Uani 1 1 d . .
C33 C 0.6724(15) 0.4024(9) 0.3513(6) 0.022(2) Uani 1 1 d . .
C14 C 0.9857(18) 0.6292(12) 0.1990(7) 0.034(3) Uani 1 1 d . .
H14A H 1.0464 0.5634 0.1961 0.052 Uiso 1 1 calc R U
H14B H 1.0195 0.6320 0.2467 0.052 Uiso 1 1 calc R U
H14C H 1.0192 0.6837 0.1572 0.052 Uiso 1 1 calc R U
C30 C 0.9110(14) 0.2724(9) 0.2940(6) 0.021(2) Uani 1 1 d . .
C32 C 0.8468(15) 0.4059(9) 0.3441(6) 0.021(2) Uani 1 1 d . .
H32 H 0.8856 0.4536 0.3586 0.025 Uiso 1 1 calc R U
C10 C 0.5413(16) 0.5897(10) 0.1630(6) 0.025(2) Uani 1 1 d . .
C17 C 0.7829(18) 0.6752(10) 0.4174(7) 0.030(3) Uani 1 1 d . .
H17 H 0.6906 0.6478 0.4028 0.037 Uiso 1 1 calc R U
C15 C 0.468(2) 0.5178(11) 0.1395(8) 0.034(3) Uani 1 1 d . .
H15A H 0.5597 0.4822 0.1150 0.051 Uiso 1 1 calc R U
H15B H 0.3665 0.5563 0.1042 0.051 Uiso 1 1 calc R U
H15C H 0.4308 0.4683 0.1839 0.051 Uiso 1 1 calc R U
C27 C 1.4176(16) -0.0463(9) 0.3679(7) 0.027(3) Uani 1 1 d . .
H27 H 1.5134 -0.1040 0.3881 0.032 Uiso 1 1 calc R U
C9 C 0.7203(16) 0.5769(9) 0.1723(6) 0.024(2) Uani 1 1 d . .
H9 H 0.7990 0.5218 0.1632 0.028 Uiso 1 1 calc R U
C12 C 0.4912(16) 0.7365(9) 0.2009(6) 0.023(2) Uani 1 1 d . .
C45 C 1.2574(17) 0.3986(10) 0.0378(7) 0.029(3) Uani 1 1 d . .
H45A H 1.2093 0.4105 -0.0126 0.035 Uiso 1 1 calc R U
H45B H 1.2867 0.4618 0.0359 0.035 Uiso 1 1 calc R U
C43 C 0.9800(16) 0.3323(9) 0.0833(7) 0.026(2) Uani 1 1 d . .
H43 H 0.8634 0.3559 0.1031 0.031 Uiso 1 1 calc R U
C46 C 1.4247(17) 0.3136(10) 0.0564(7) 0.030(3) Uani 1 1 d . .
H46A H 1.5058 0.3253 0.0887 0.036 Uiso 1 1 calc R U
H46B H 1.4846 0.3144 0.0094 0.036 Uiso 1 1 calc R U
C22 C 1.2024(19) 0.7013(11) 0.4263(7) 0.035(3) Uani 1 1 d . .
H22A H 1.2970 0.6891 0.3920 0.042 Uiso 1 1 calc R U
H22B H 1.2581 0.7046 0.4705 0.042 Uiso 1 1 calc R U
C29 C 1.309(2) -0.0736(12) 0.4989(8) 0.038(3) Uani 1 1 d . .
H29A H 1.2233 -0.0357 0.5240 0.057 Uiso 1 1 calc R U
H29B H 1.4285 -0.0833 0.5180 0.057 Uiso 1 1 calc R U
H29C H 1.2840 -0.1398 0.5090 0.057 Uiso 1 1 calc R U
N3 N 1.2644(13) 0.0896(8) 0.2613(5) 0.022(2) Uani 1 1 d . .
N4 N 1.0329(13) 0.2092(8) 0.2624(5) 0.023(2) Uani 1 1 d . .
C23 C 1.117(2) 0.6144(11) 0.4519(8) 0.036(3) Uani 1 1 d . .
H23A H 1.0795 0.6026 0.5040 0.043 Uiso 1 1 calc R U
H23B H 1.2034 0.5523 0.4517 0.043 Uiso 1 1 calc R U
C18 C 0.7426(19) 0.7047(10) 0.4853(7) 0.031(3) Uani 1 1 d . .
H18A H 0.7716 0.6429 0.5312 0.037 Uiso 1 1 calc R U
H18B H 0.6144 0.7356 0.4842 0.037 Uiso 1 1 calc R U
C42 C 0.9692(18) 0.3084(10) 0.0131(6) 0.028(3) Uani 1 1 d . .
H42A H 0.9458 0.3726 -0.0310 0.033 Uiso 1 1 calc R U
H42B H 0.8683 0.2774 0.0163 0.033 Uiso 1 1 calc R U
C6 C 0.737(2) 1.0785(12) -0.0059(7) 0.038(3) Uani 1 1 d . .
H6A H 0.7059 1.0350 -0.0297 0.056 Uiso 1 1 calc R U
H6B H 0.8404 1.1018 -0.0292 0.056 Uiso 1 1 calc R U
H6C H 0.6369 1.1373 -0.0127 0.056 Uiso 1 1 calc R U

loop_
_atom_site_aniso_label
_atom_site_aniso_U_11
_atom_site_aniso_U_22
_atom_site_aniso_U_33
_atom_site_aniso_U_23
_atom_site_aniso_U_13
_atom_site_aniso_U_12
Ir1 0.0247(2) 0.0256(3) 0.0183(2) -0.0110(2) -0.00014(17) -0.01209(19)
Ir2 0.0173(2) 0.0262(3) 0.0186(2) -0.0124(2) 0.00214(16) -0.00117(17)
N1 0.020(5) 0.030(5) 0.017(4) -0.007(4) -0.001(4) -0.008(4)
C5 0.015(5) 0.027(6) 0.025(5) -0.013(5) 0.003(4) -0.008(4)
C21 0.020(6) 0.039(7) 0.028(6) -0.017(5) -0.006(4) -0.015(5)
C39 0.011(5) 0.035(6) 0.023(5) -0.015(5) 0.008(4) 0.000(4)
C26 0.028(6) 0.026(6) 0.026(6) -0.010(5) -0.002(5) -0.008(5)
C16 0.048(8) 0.033(7) 0.019(5) -0.018(5) 0.006(5) -0.018(6)
C25 0.021(6) 0.030(6) 0.020(5) -0.010(5) 0.001(4) -0.006(5)
C4 0.016(5) 0.031(6) 0.021(5) -0.014(5) 0.002(4) -0.007(4)
C24 0.014(5) 0.023(6) 0.025(5) -0.012(5) 0.000(4) -0.004(4)
N2 0.043(6) 0.034(6) 0.017(4) -0.013(4) -0.005(4) -0.021(5)
C3 0.027(6) 0.031(7) 0.021(6) -0.012(5) 0.005(5) -0.003(5)
C1 0.020(6) 0.025(6) 0.030(6) -0.017(5) 0.003(4) -0.008(4)
C44 0.028(6) 0.035(7) 0.028(6) -0.018(6) 0.001(5) -0.006(5)
C13 0.034(7) 0.036(7) 0.047(8) -0.025(7) -0.001(6) -0.006(6)
C38 0.027(7) 0.036(7) 0.037(7) -0.019(6) 0.008(5) -0.004(5)
C34 0.017(5) 0.029(6) 0.037(7) -0.018(5) 0.004(5) -0.006(5)
C2 0.031(7) 0.024(6) 0.030(6) -0.011(5) 0.003(5) -0.011(5)
C31 0.015(5) 0.032(6) 0.023(5) -0.010(5) 0.003(4) -0.007(4)
C20 0.032(6) 0.034(6) 0.018(5) -0.020(5) -0.003(4) -0.007(5)
C8 0.019(5) 0.034(6) 0.016(5) -0.007(5) -0.001(4) -0.008(5)
C7 0.023(6) 0.026(6) 0.016(5) -0.010(4) -0.001(4) -0.010(4)
C28 0.024(6) 0.022(6) 0.024(5) -0.012(5) 0.002(4) -0.002(5)
C19 0.032(7) 0.041(8) 0.023(6) -0.018(6) 0.004(5) -0.006(6)
C40 0.029(6) 0.025(6) 0.017(5) -0.015(5) 0.008(4) -0.007(5)
C41 0.036(7) 0.028(6) 0.022(6) -0.012(5) 0.003(5) -0.009(5)
C37 0.018(6) 0.051(8) 0.036(7) -0.022(6) 0.006(5) -0.018(6)
C36 0.027(7) 0.058(10) 0.071(11) -0.050(9) 0.006(6) -0.022(7)
C11 0.016(5) 0.034(7) 0.032(6) -0.016(5) 0.000(4) -0.010(5)
C35 0.020(6) 0.027(6) 0.032(6) -0.018(5) 0.003(4) -0.006(5)
C33 0.021(5) 0.025(6) 0.019(5) -0.011(4) 0.003(4) -0.004(4)
C14 0.025(6) 0.058(9) 0.030(7) -0.024(6) 0.004(5) -0.015(6)
C30 0.018(5) 0.028(6) 0.018(5) -0.013(4) 0.001(4) -0.003(4)
C32 0.024(6) 0.025(6) 0.020(5) -0.014(4) 0.000(4) -0.007(5)
C10 0.024(6) 0.033(6) 0.020(5) -0.011(5) 0.004(4) -0.013(5)
C17 0.037(7) 0.035(7) 0.020(5) -0.003(5) -0.002(5) -0.020(6)
C15 0.042(8) 0.036(7) 0.036(7) -0.021(6) 0.004(6) -0.021(6)
C27 0.022(6) 0.024(6) 0.032(6) -0.013(5) -0.002(5) 0.003(5)
C9 0.027(6) 0.029(6) 0.018(5) -0.013(5) 0.002(4) -0.005(5)
C12 0.022(6) 0.024(6) 0.026(6) -0.014(5) 0.004(4) -0.005(4)
C45 0.028(6) 0.033(7) 0.028(6) -0.015(5) 0.002(5) -0.005(5)
C43 0.023(6) 0.026(6) 0.025(6) -0.011(5) -0.003(4) 0.003(5)
C46 0.025(6) 0.041(7) 0.033(6) -0.022(6) 0.012(5) -0.012(5)
C22 0.032(7) 0.045(8) 0.029(6) -0.019(6) -0.007(5) 0.001(6)
C29 0.038(8) 0.040(8) 0.032(7) -0.013(6) 0.000(6) 0.000(6)
N3 0.018(5) 0.033(5) 0.017(4) -0.013(4) 0.003(3) -0.005(4)
N4 0.016(5) 0.033(5) 0.018(4) -0.014(4) 0.001(3) 0.003(4)
C23 0.038(8) 0.035(7) 0.031(7) -0.012(6) -0.001(5) -0.001(6)
C18 0.036(7) 0.031(7) 0.025(6) -0.011(5) 0.006(5) -0.008(5)
C42 0.033(7) 0.028(6) 0.020(5) -0.007(5) -0.005(5) -0.006(5)
C6 0.048(9) 0.033(8) 0.024(6) -0.003(6) -0.004(6) -0.008(6)

loop_
_atom_type_symbol
_atom_type_description
_atom_type_scat_dispersion_real
_atom_type_scat_dispersion_imag
_atom_type_scat_source
C C 0.0033 0.0016 'International Tables Vol C Tables 4.2.6.8 and 6.1.1.4'
H H 0.0000 0.0000 'International Tables Vol C Tables 4.2.6.8 and 6.1.1.4'
N N 0.0061 0.0033 'International Tables Vol C Tables 4.2.6.8 and 6.1.1.4'
Ir Ir -1.4442 7.9887 'International Tables Vol C Tables 4.2.6.8 and 6.1.1.4'

loop_
_geom_angle_atom_site_label_1
_geom_angle_atom_site_label_2
_geom_angle_atom_site_label_3
_geom_angle
N2 Ir1 N1 63.6(4)
N2 Ir1 C20 156.9(5)
N1 Ir1 C20 105.0(5)
N2 Ir1 C21 156.3(5)
N1 Ir1 C21 100.7(4)
C20 Ir1 C21 39.5(5)
N2 Ir1 C17 102.0(4)
N1 Ir1 C17 157.7(5)
C20 Ir1 C17 81.7(5)
C21 Ir1 C17 97.8(5)
N2 Ir1 C16 107.2(5)
N1 Ir1 C16 157.8(5)
C20 Ir1 C16 90.1(5)
C21 Ir1 C16 80.6(5)
C17 Ir1 C16 38.9(5)
N2 Ir1 C5 31.6(4)
N1 Ir1 C5 32.0(4)
C20 Ir1 C5 134.5(4)
C21 Ir1 C5 130.2(4)
C17 Ir1 C5 132.0(4)
C16 Ir1 C5 135.4(4)
N4 Ir2 N3 63.5(4)
N4 Ir2 C40 155.9(4)
N3 Ir2 C40 106.1(4)
N4 Ir2 C39 157.5(4)
N3 Ir2 C39 100.1(4)
C40 Ir2 C39 39.2(5)
N4 Ir2 C43 100.8(4)
N3 Ir2 C43 158.8(4)
C40 Ir2 C43 82.4(5)
C39 Ir2 C43 98.5(5)
N4 Ir2 C44 106.9(4)
N3 Ir2 C44 155.3(5)
C40 Ir2 C44 90.7(5)
C39 Ir2 C44 81.3(5)
C43 Ir2 C44 38.9(5)
N4 Ir2 C24 31.8(4)
N3 Ir2 C24 31.9(4)
C40 Ir2 C24 135.5(4)
C39 Ir2 C24 129.6(4)
C43 Ir2 C24 131.8(4)
C44 Ir2 C24 133.7(4)
C1 N1 C5 120.2(10)
C1 N1 Ir1 145.2(8)
C5 N1 Ir1 94.3(7)
N2 C5 N1 107.0(10)
N2 C5 C4 131.8(11)
N1 C5 C4 121.2(10)
N2 C5 Ir1 53.3(6)
N1 C5 Ir1 53.7(6)
C4 C5 Ir1 174.1(8)
C20 C21 C22 124.8(11)
C20 C21 Ir1 70.0(6)
C22 C21 Ir1 112.2(9)
C40 C39 C46 124.4(11)
C40 C39 Ir2 70.3(6)
C46 C39 Ir2 112.3(8)
C25 C26 C27 119.7(11)
C25 C26 C29 119.8(11)
C27 C26 C29 120.5(11)
C17 C16 C23 123.0(11)
C17 C16 Ir1 70.4(8)
C23 C16 Ir1 114.1(9)
C26 C25 C24 117.9(11)
C3 C4 C5 118.0(11)
N4 C24 N3 107.0(9)
N4 C24 C25 131.2(11)
N3 C24 C25 121.8(10)
N4 C24 Ir2 53.0(5)
N3 C24 Ir2 54.2(6)
C25 C24 Ir2 172.9(8)
C5 N2 C7 122.1(9)
C5 N2 Ir1 95.1(7)
C7 N2 Ir1 141.9(8)
C4 C3 C2 119.9(11)
C4 C3 C6 119.7(12)
C2 C3 C6 120.4(11)
N1 C1 C2 121.5(11)
C43 C44 C45 121.4(11)
C43 C44 Ir2 70.0(7)
C45 C44 Ir2 113.3(9)
C35 C34 C33 121.9(11)
C1 C2 C3 119.3(11)
C30 C31 C32 118.7(10)
C30 C31 C37 120.4(11)
C32 C31 C37 120.9(11)
C21 C20 C19 123.0(12)
C21 C20 Ir1 70.4(6)
C19 C20 Ir1 114.6(9)
C9 C8 C7 118.9(11)
C9 C8 C14 120.6(11)
C7 C8 C14 120.5(11)
C8 C7 C12 120.1(10)
C8 C7 N2 119.7(10)
C12 C7 N2 120.2(11)
N3 C28 C27 121.5(10)
C20 C19 C18 113.0(10)
C39 C40 C41 123.7(11)
C39 C40 Ir2 70.6(6)
C41 C40 Ir2 114.3(8)
C40 C41 C42 113.0(9)
C12 C11 C10 122.4(11)
C34 C35 C30 119.0(11)
C34 C35 C36 119.9(11)
C30 C35 C36 121.1(11)
C32 C33 C34 117.9(10)
C32 C33 C38 121.1(11)
C34 C33 C38 121.0(11)
C35 C30 C31 120.6(10)
C35 C30 N4 120.3(10)
C31 C30 N4 119.1(10)
C33 C32 C31 121.9(11)
C9 C10 C11 117.5(11)
C9 C10 C15 121.5(12)
C11 C10 C15 121.0(11)
C16 C17 C18 122.1(12)
C16 C17 Ir1 70.7(7)
C18 C17 Ir1 112.7(9)
C28 C27 C26 119.2(11)
C10 C9 C8 122.4(11)
C11 C12 C7 118.7(11)
C11 C12 C13 120.2(11)
C7 C12 C13 121.1(11)
C46 C45 C44 112.2(10)
C44 C43 C42 121.3(11)
C44 C43 Ir2 71.1(7)
C42 C43 Ir2 112.2(8)
C45 C46 C39 111.9(10)
C23 C22 C21 113.3(11)
C28 N3 C24 119.8(10)
C28 N3 Ir2 145.2(8)
C24 N3 Ir2 93.9(7)
C24 N4 C30 121.2(9)
C24 N4 Ir2 95.3(7)
C30 N4 Ir2 140.5(8)
C22 C23 C16 111.6(11)
C17 C18 C19 112.8(10)
C43 C42 C41 113.5(10)

loop_
_geom_bond_atom_site_label_1
_geom_bond_atom_site_label_2
_geom_bond_distance
Ir1 N2 2.078(9)
Ir1 N1 2.087(9)
Ir1 C20 2.097(11)
Ir1 C21 2.102(11)
Ir1 C17 2.119(11)
Ir1 C16 2.122(14)
Ir1 C5 2.581(11)
Ir2 N4 2.065(9)
Ir2 N3 2.094(10)
Ir2 C40 2.106(10)
Ir2 C39 2.109(10)
Ir2 C43 2.125(12)
Ir2 C44 2.139(14)
Ir2 C24 2.575(11)
N1 C1 1.332(15)
N1 C5 1.370(15)
C5 N2 1.359(15)
C5 C4 1.402(15)
C21 C20 1.420(18)
C21 C22 1.500(19)
C39 C40 1.413(17)
C39 C46 1.523(18)
C26 C25 1.397(18)
C26 C27 1.399(18)
C26 C29 1.508(18)
C16 C17 1.41(2)
C16 C23 1.52(2)
C25 C24 1.399(15)
C4 C3 1.386(17)
C24 N4 1.361(15)
C24 N3 1.363(15)
N2 C7 1.412(14)
C3 C2 1.400(18)
C3 C6 1.501(17)
C1 C2 1.382(16)
C44 C43 1.421(18)
C44 C45 1.528(18)
C13 C12 1.504(18)
C38 C33 1.513(17)
C34 C35 1.389(17)
C34 C33 1.396(17)
C31 C30 1.392(17)
C31 C32 1.405(16)
C31 C37 1.499(16)
C20 C19 1.515(17)
C8 C9 1.394(17)
C8 C7 1.398(17)
C8 C14 1.496(17)
C7 C12 1.404(16)
C28 N3 1.343(15)
C28 C27 1.386(16)
C19 C18 1.54(2)
C40 C41 1.522(18)
C41 C42 1.549(19)
C36 C35 1.506(18)
C11 C12 1.383(17)
C11 C10 1.400(18)
C35 C30 1.390(16)
C33 C32 1.374(16)
C30 N4 1.428(14)
C10 C9 1.377(17)
C10 C15 1.513(18)
C17 C18 1.505(19)
C45 C46 1.518(19)
C43 C42 1.512(18)
C22 C23 1.49(2)
